data_2107218
loop_
_publ_author_name
'Bauer, J.'
'Bars, O.'

_publ_section_title
;
 The ordering of boron and carbon atoms in the La B2 C2 structure
;
_journal_name_full 'Acta Crystallographica B (24,1968-38,1982)'
_journal_page_first 1540
_journal_page_last 1544
_journal_volume 36
_journal_year 1980
_chemical_formula_sum 'C2 B2 La'
_chemical_name_systematic 'La B2 C2'
_space_group_IT_number 112
_symmetry_space_group_name_Hall 'P -4 2c'
_symmetry_space_group_name_H-M 'P -4 2 c'
_cell_angle_alpha 90
_cell_angle_beta 90
_cell_angle_gamma 90
_cell_formula_units_Z 2
_cell_length_a 3.8218
_cell_length_b 3.8218
_cell_length_c 7.9237
_cell_volume 115.735
_citation_journal_id_ASTM ACBCAR
_cod_data_source_file Bauer_ACBCAR_1980_373.cif
_cod_data_source_block C2B2La1
_cod_original_cell_volume 115.7348
_cod_original_formula_sum 'C2 B2 La1'
_cod_database_code 2107218

loop_
_symmetry_equiv_pos_as_xyz
x,y,z
y,-x,-z
-x,-y,z
-y,x,-z
x,-y,-z+1/2
-y,-x,z+1/2
-x,y,-z+1/2
y,x,z+1/2

loop_
_atom_site_label
_atom_site_type_symbol
_atom_site_fract_x
_atom_site_fract_y
_atom_site_fract_z
_atom_site_occupancy
_atom_site_U_iso_or_equiv
C1 C 0.173 0.5 0.25 1 0.0
La1 La 0 0 0 1 0.0
B1 B 0.5 0.226 0.25 1 0.0
